data_4502409
loop_
_publ_author_name
'Dey, Sandeep Kumar'
'Das, Gopal'

_publ_section_title
;
 Conformational Polymorphism of a Simple Tripodal Podand Bearing Nitro
 Functionality
;
_journal_issue 2
_journal_name_full 'Crystal Growth &amp; Design'
_journal_page_first 754
_journal_paper_doi 10.1021/cg901153q
_journal_volume 10
_journal_year 2010
_chemical_formula_sum 'C24 H24 N4 O9'
_chemical_formula_weight 512.47
_chemical_name_systematic
; 
 ? 
;
_space_group_IT_number 14
_symmetry_cell_setting monoclinic
_symmetry_space_group_name_Hall '-P 2yn'
_symmetry_space_group_name_H-M 'P 1 21/n 1'
_atom_sites_solution_hydrogens geom
_atom_sites_solution_primary direct
_atom_sites_solution_secondary difmap
_audit_creation_method SHELXL-97
_cell_angle_alpha 90.00
_cell_angle_beta 105.594(3)
_cell_angle_gamma 90.00
_cell_formula_units_Z 4
_cell_length_a 10.5408(6)
_cell_length_b 19.9111(12)
_cell_length_c 11.8327(8)
_cell_measurement_reflns_used 7590
_cell_measurement_temperature 298(2)
_cell_measurement_theta_max 24.45
_cell_measurement_theta_min 2.25
_cell_volume 2392.0(3)
_computing_cell_refinement 'Bruker Smart'
_computing_data_collection 'Bruker Smart'
_computing_data_reduction 'Bruker SAINT'
_computing_molecular_graphics 'Bruker SHELXTL'
_computing_publication_material 'Bruker SHELXTL'
_computing_structure_refinement 'SHELXL-97 (Sheldrick, 1997)'
_computing_structure_solution 'SHELXS-97 (Sheldrick, 1990)'
_diffrn_ambient_temperature 298(2)
_diffrn_measured_fraction_theta_full 0.988
_diffrn_measured_fraction_theta_max 0.968
_diffrn_measurement_device_type 'CCD area  detector'
_diffrn_measurement_method 'phi and onega scans'
_diffrn_radiation_monochromator graphite
_diffrn_radiation_source 'fine-focus sealed tube'
_diffrn_radiation_type MoK\a
_diffrn_radiation_wavelength 0.71073
_diffrn_reflns_av_R_equivalents 0.0615
_diffrn_reflns_av_sigmaI/netI 0.0409
_diffrn_reflns_limit_h_max 13
_diffrn_reflns_limit_h_min -14
_diffrn_reflns_limit_k_max 26
_diffrn_reflns_limit_k_min -26
_diffrn_reflns_limit_l_max 15
_diffrn_reflns_limit_l_min -15
_diffrn_reflns_number 28611
_diffrn_reflns_theta_full 28.38
_diffrn_reflns_theta_max 28.38
_diffrn_reflns_theta_min 2.05
_exptl_absorpt_coefficient_mu 0.109
_exptl_absorpt_correction_T_max 0.985
_exptl_absorpt_correction_T_min 0.965
_exptl_absorpt_correction_type multi-scan
_exptl_absorpt_process_details 'SADAS (Sheldrick, 1997)'
_exptl_crystal_colour Yellow
_exptl_crystal_density_diffrn 1.429
_exptl_crystal_density_method 'not measured'
_exptl_crystal_description recetangular
_exptl_crystal_F_000 1072
_exptl_crystal_size_max 0.35
_exptl_crystal_size_mid 0.29
_exptl_crystal_size_min 0.21
_refine_diff_density_max 0.225
_refine_diff_density_min -0.236
_refine_diff_density_rms 0.044
_refine_ls_extinction_method none
_refine_ls_goodness_of_fit_ref 0.954
_refine_ls_matrix_type full
_refine_ls_number_parameters 334
_refine_ls_number_reflns 5786
_refine_ls_number_restraints 0
_refine_ls_restrained_S_all 0.954
_refine_ls_R_factor_all 0.0769
_refine_ls_R_factor_gt 0.0427
_refine_ls_shift/su_max 0.003
_refine_ls_shift/su_mean 0.001
_refine_ls_structure_factor_coef Fsqd
_refine_ls_weighting_details 'calc w=1/[\s^2^(Fo^2^)+(0.0610P)^2^+0.0000P] where P=(Fo^2^+2Fc^2^)/3'
_refine_ls_weighting_scheme calc
_refine_ls_wR_factor_gt 0.1066
_refine_ls_wR_factor_ref 0.1178
_reflns_number_gt 3323
_reflns_number_total 5786
_reflns_threshold_expression >2sigma(I)
_cod_data_source_file cg901153q_si_002.cif
_cod_data_source_block nitro2
_cod_depositor_comments
;
The following automatic conversions were performed:

'_symmetry_cell_setting' value 'Monoclinic' changed to 'monoclinic'
according to /home/saulius/struct/CIF-dictionaries/cif_core.dic
dictionary named 'cif_core.dic' version 2.4.2 from
2011-04-26.

'_exptl_absorpt_correction_type' value 'Multi-Scan'
changed to 'multi-scan' according to
/home/saulius/struct/CIF-dictionaries/cif_core.dic dictionary named
'cif_core.dic' version 2.4.2 from 2011-04-26.

Automatic conversion script
Id: cif_fix_values 1715 2011-07-08 13:25:40Z adriana 
;
_cod_original_sg_symbol_H-M 'P2(1)/n  '
_cod_database_code 4502409

loop_
_symmetry_equiv_pos_as_xyz
'x, y, z'
'-x+1/2, y+1/2, -z+1/2'
'-x, -y, -z'
'x-1/2, -y-1/2, z-1/2'

loop_
_atom_site_label
_atom_site_type_symbol
_atom_site_fract_x
_atom_site_fract_y
_atom_site_fract_z
_atom_site_U_iso_or_equiv
_atom_site_adp_type
_atom_site_occupancy
_atom_site_symmetry_multiplicity
_atom_site_calc_flag
_atom_site_refinement_flags
C19 C 0.17902(13) 0.23178(7) 1.13944(12) 0.0479(3) Uani 1 1 d .
C22 C 0.16546(14) 0.24176(7) 1.36726(12) 0.0521(4) Uani 1 1 d .
C21 C 0.25540(14) 0.19818(7) 1.34077(13) 0.0567(4) Uani 1 1 d .
H21 H 0.3105 0.1724 1.3993 0.068 Uiso 1 1 calc R
C23 C 0.08318(15) 0.27992(7) 1.28164(13) 0.0597(4) Uani 1 1 d .
H23 H 0.0233 0.3091 1.3009 0.072 Uiso 1 1 calc R
C24 C 0.08933(14) 0.27494(7) 1.16732(13) 0.0571(4) Uani 1 1 d .
H24 H 0.0333 0.3005 1.1090 0.068 Uiso 1 1 calc R
C20 C 0.26207(14) 0.19362(7) 1.22668(13) 0.0563(4) Uani 1 1 d .
H20 H 0.3227 0.1647 1.2078 0.068 Uiso 1 1 calc R
C11 C 0.35858(14) 0.03551(7) 1.07508(12) 0.0508(3) Uani 1 1 d .
C14 C 0.50998(14) 0.00210(8) 1.29475(13) 0.0573(4) Uani 1 1 d .
C16 C 0.48147(14) 0.06502(7) 1.11915(13) 0.0589(4) Uani 1 1 d .
H16 H 0.5130 0.0958 1.0742 0.071 Uiso 1 1 calc R
C12 C 0.31290(15) -0.01071(7) 1.14269(13) 0.0582(4) Uani 1 1 d .
H12 H 0.2303 -0.0301 1.1134 0.070 Uiso 1 1 calc R
C15 C 0.55615(15) 0.04825(8) 1.22994(13) 0.0635(4) Uani 1 1 d .
H15 H 0.6379 0.0683 1.2607 0.076 Uiso 1 1 calc R
C13 C 0.38830(16) -0.02792(8) 1.25195(14) 0.0617(4) Uani 1 1 d .
H13 H 0.3582 -0.0594 1.2968 0.074 Uiso 1 1 calc R
C5 C -0.14038(14) 0.14776(7) 0.25820(12) 0.0564(4) Uani 1 1 d .
H5 H -0.2032 0.1753 0.2096 0.068 Uiso 1 1 calc R
C3 C -0.03330(13) 0.10534(6) 0.44889(12) 0.0468(3) Uani 1 1 d .
C6 C -0.06086(14) 0.10801(6) 0.21177(12) 0.0485(3) Uani 1 1 d .
C7 C 0.03342(15) 0.06759(7) 0.28229(13) 0.0568(4) Uani 1 1 d .
H7 H 0.0877 0.0414 0.2498 0.068 Uiso 1 1 calc R
C4 C -0.12666(13) 0.14665(7) 0.37710(12) 0.0541(4) Uani 1 1 d .
H4 H -0.1801 0.1736 0.4093 0.065 Uiso 1 1 calc R
C8 C 0.04725(15) 0.06595(7) 0.40036(13) 0.0568(4) Uani 1 1 d .
H8 H 0.1107 0.0384 0.4483 0.068 Uiso 1 1 calc R
O1 O -0.01232(10) 0.10009(5) 0.56661(8) 0.0583(3) Uani 1 1 d .
O7 O 0.19372(9) 0.22317(5) 1.03018(8) 0.0585(3) Uani 1 1 d .
O4 O 0.27665(10) 0.04831(5) 0.96828(8) 0.0614(3) Uani 1 1 d .
O8 O 0.23629(14) 0.21472(6) 1.56387(10) 0.0874(4) Uani 1 1 d .
O2 O -0.15906(15) 0.14444(7) 0.02345(10) 0.0953(4) Uani 1 1 d .
O3 O -0.00254(13) 0.07433(7) 0.04626(10) 0.0918(4) Uani 1 1 d .
O9 O 0.07020(13) 0.28118(7) 1.50922(10) 0.0912(4) Uani 1 1 d .
O5 O 0.56352(14) -0.06612(7) 1.45843(11) 0.0970(4) Uani 1 1 d .
O6 O 0.68501(14) 0.02056(8) 1.45725(12) 0.1096(5) Uani 1 1 d .
C10 C 0.31520(15) 0.09735(7) 0.89524(12) 0.0585(4) Uani 1 1 d .
H10A H 0.3925 0.0821 0.8729 0.070 Uiso 1 1 calc R
H10B H 0.3363 0.1395 0.9371 0.070 Uiso 1 1 calc R
C9 C 0.20119(15) 0.10670(8) 0.78756(12) 0.0605(4) Uani 1 1 d .
H9A H 0.2321 0.1290 0.7271 0.073 Uiso 1 1 calc R
H9B H 0.1670 0.0631 0.7577 0.073 Uiso 1 1 calc R
C17 C 0.11849(15) 0.21829(7) 0.82291(12) 0.0560(4) Uani 1 1 d .
H17A H 0.0620 0.2404 0.7547 0.067 Uiso 1 1 calc R
H17B H 0.2092 0.2275 0.8240 0.067 Uiso 1 1 calc R
C18 C 0.09167(14) 0.24669(7) 0.93197(12) 0.0555(4) Uani 1 1 d .
H18A H 0.0918 0.2954 0.9293 0.067 Uiso 1 1 calc R
H18B H 0.0063 0.2318 0.9385 0.067 Uiso 1 1 calc R
C2 C -0.08697(14) 0.14128(8) 0.62456(12) 0.0565(4) Uani 1 1 d .
H2A H -0.1800 0.1308 0.5963 0.068 Uiso 1 1 calc R
H2B H -0.0747 0.1884 0.6092 0.068 Uiso 1 1 calc R
C1 C -0.03832(14) 0.12708(7) 0.75438(12) 0.0569(4) Uani 1 1 d .
H1A H -0.0964 0.1498 0.7931 0.068 Uiso 1 1 calc R
H1B H -0.0470 0.0792 0.7659 0.068 Uiso 1 1 calc R
N1 N 0.09569(11) 0.14632(6) 0.81310(9) 0.0519(3) Uani 1 1 d .
N2 N -0.07483(14) 0.10921(7) 0.08545(11) 0.0617(3) Uani 1 1 d .
N4 N 0.15698(16) 0.24603(7) 1.48833(12) 0.0663(4) Uani 1 1 d .
N3 N 0.59169(15) -0.01613(9) 1.41094(13) 0.0764(4) Uani 1 1 d .

loop_
_atom_site_aniso_label
_atom_site_aniso_U_11
_atom_site_aniso_U_22
_atom_site_aniso_U_33
_atom_site_aniso_U_23
_atom_site_aniso_U_13
_atom_site_aniso_U_12
C19 0.0505(8) 0.0548(8) 0.0375(8) -0.0092(6) 0.0104(6) -0.0062(6)
C22 0.0627(9) 0.0548(8) 0.0401(9) -0.0098(6) 0.0161(7) -0.0144(7)
C21 0.0628(9) 0.0580(9) 0.0440(9) -0.0034(7) 0.0051(7) -0.0054(7)
C23 0.0657(9) 0.0632(9) 0.0534(10) -0.0093(7) 0.0217(7) 0.0041(7)
C24 0.0638(9) 0.0617(9) 0.0443(9) -0.0021(7) 0.0121(7) 0.0058(7)
C20 0.0570(9) 0.0611(9) 0.0495(9) -0.0085(7) 0.0121(7) 0.0040(7)
C11 0.0537(9) 0.0553(8) 0.0411(9) 0.0003(6) 0.0090(6) 0.0040(7)
C14 0.0558(9) 0.0676(10) 0.0441(9) 0.0013(7) 0.0060(7) 0.0133(8)
C16 0.0533(9) 0.0643(9) 0.0575(10) 0.0080(7) 0.0123(7) -0.0014(7)
C12 0.0578(9) 0.0651(9) 0.0478(9) 0.0017(7) 0.0077(7) -0.0075(7)
C15 0.0517(9) 0.0726(10) 0.0601(11) 0.0008(8) 0.0048(7) -0.0001(7)
C13 0.0697(10) 0.0634(9) 0.0521(10) 0.0070(7) 0.0163(8) 0.0003(8)
C5 0.0587(9) 0.0645(9) 0.0414(9) 0.0024(7) 0.0055(7) 0.0068(7)
C3 0.0535(8) 0.0484(8) 0.0357(8) -0.0003(6) 0.0072(6) -0.0056(6)
C6 0.0610(9) 0.0477(8) 0.0354(8) -0.0039(6) 0.0105(6) -0.0080(6)
C7 0.0707(10) 0.0496(8) 0.0522(10) -0.0035(7) 0.0202(7) 0.0051(7)
C4 0.0549(8) 0.0628(9) 0.0426(9) 0.0007(6) 0.0098(6) 0.0096(7)
C8 0.0655(9) 0.0528(8) 0.0483(10) 0.0039(7) 0.0089(7) 0.0111(7)
O1 0.0734(7) 0.0613(6) 0.0364(6) 0.0012(4) 0.0086(5) 0.0092(5)
O7 0.0580(6) 0.0778(7) 0.0381(6) -0.0078(5) 0.0100(5) 0.0035(5)
O4 0.0615(6) 0.0725(7) 0.0448(6) 0.0104(5) 0.0050(5) -0.0069(5)
O8 0.1266(11) 0.0857(8) 0.0471(7) 0.0072(6) 0.0183(7) -0.0090(8)
O2 0.1322(11) 0.0986(9) 0.0460(7) 0.0063(6) 0.0084(7) 0.0363(8)
O3 0.1087(10) 0.1148(10) 0.0585(8) -0.0114(7) 0.0340(7) 0.0171(8)
O9 0.1037(10) 0.1136(10) 0.0692(9) -0.0208(7) 0.0456(7) -0.0028(8)
O5 0.1191(11) 0.0937(10) 0.0685(9) 0.0249(7) 0.0083(7) 0.0234(8)
O6 0.0752(9) 0.1526(13) 0.0786(9) 0.0115(8) -0.0179(7) -0.0053(9)
C10 0.0644(9) 0.0650(9) 0.0473(9) 0.0061(7) 0.0173(7) 0.0022(7)
C9 0.0762(10) 0.0656(9) 0.0396(9) 0.0029(7) 0.0157(7) 0.0045(8)
C17 0.0702(10) 0.0578(9) 0.0387(9) 0.0013(6) 0.0123(7) -0.0070(7)
C18 0.0629(9) 0.0584(9) 0.0424(9) -0.0020(7) 0.0095(7) -0.0034(7)
C2 0.0599(9) 0.0668(9) 0.0417(9) -0.0037(7) 0.0117(7) -0.0009(7)
C1 0.0679(10) 0.0605(9) 0.0433(9) -0.0010(7) 0.0166(7) -0.0091(7)
N1 0.0628(7) 0.0532(7) 0.0376(7) -0.0007(5) 0.0097(5) -0.0037(6)
N2 0.0804(9) 0.0600(8) 0.0448(9) -0.0063(6) 0.0172(7) -0.0066(7)
N4 0.0877(10) 0.0669(9) 0.0473(9) -0.0103(7) 0.0234(8) -0.0218(8)
N3 0.0714(10) 0.0925(11) 0.0575(10) 0.0072(8) 0.0041(7) 0.0209(8)

loop_
_atom_type_symbol
_atom_type_description
_atom_type_scat_dispersion_real
_atom_type_scat_dispersion_imag
_atom_type_scat_source
C C 0.0033 0.0016 'International Tables Vol C Tables 4.2.6.8 and 6.1.1.4'
H H 0.0000 0.0000 'International Tables Vol C Tables 4.2.6.8 and 6.1.1.4'
N N 0.0061 0.0033 'International Tables Vol C Tables 4.2.6.8 and 6.1.1.4'
O O 0.0106 0.0060 'International Tables Vol C Tables 4.2.6.8 and 6.1.1.4'

loop_
_geom_angle_atom_site_label_1
_geom_angle_atom_site_label_2
_geom_angle_atom_site_label_3
_geom_angle
O7 C19 C24 124.62(13)
O7 C19 C20 115.47(13)
C24 C19 C20 119.90(14)
C23 C22 C21 121.07(14)
C23 C22 N4 119.89(14)
C21 C22 N4 119.03(14)
C20 C21 C22 118.95(14)
C22 C23 C24 119.92(14)
C23 C24 C19 119.73(14)
C21 C20 C19 120.43(14)
O4 C11 C12 115.55(12)
O4 C11 C16 124.66(13)
C12 C11 C16 119.79(13)
C15 C14 C13 121.36(13)
C15 C14 N3 119.14(14)
C13 C14 N3 119.50(15)
C15 C16 C11 119.44(14)
C13 C12 C11 120.53(14)
C14 C15 C16 119.90(14)
C12 C13 C14 118.99(14)
C6 C5 C4 119.56(13)
O1 C3 C4 124.71(13)
O1 C3 C8 115.64(12)
C4 C3 C8 119.64(13)
C5 C6 C7 121.03(13)
C5 C6 N2 119.73(13)
C7 C6 N2 119.23(14)
C8 C7 C6 119.77(14)
C5 C4 C3 119.94(14)
C7 C8 C3 120.04(13)
C3 O1 C2 119.29(10)
C19 O7 C18 118.64(11)
C11 O4 C10 118.66(11)
O4 C10 C9 107.61(12)
N1 C9 C10 111.70(12)
N1 C17 C18 111.99(12)
O7 C18 C17 107.43(12)
O1 C2 C1 107.44(11)
N1 C1 C2 117.34(12)
C1 N1 C17 114.74(11)
C1 N1 C9 117.18(11)
C17 N1 C9 115.52(12)
O3 N2 O2 122.27(14)
O3 N2 C6 118.75(14)
O2 N2 C6 118.97(14)
O8 N4 O9 123.03(15)
O8 N4 C22 118.59(16)
O9 N4 C22 118.38(15)
O5 N3 O6 123.02(15)
O5 N3 C14 118.87(16)
O6 N3 C14 118.11(17)

loop_
_geom_bond_atom_site_label_1
_geom_bond_atom_site_label_2
_geom_bond_distance
C19 O7 1.3536(15)
C19 C24 1.3816(19)
C19 C20 1.3869(19)
C22 C23 1.3724(19)
C22 C21 1.382(2)
C22 N4 1.4616(19)
C21 C20 1.3735(19)
C23 C24 1.375(2)
C11 O4 1.3494(15)
C11 C12 1.388(2)
C11 C16 1.390(2)
C14 C15 1.367(2)
C14 C13 1.382(2)
C14 N3 1.4585(19)
C16 C15 1.377(2)
C12 C13 1.367(2)
C5 C6 1.3705(19)
C5 C4 1.3753(18)
C3 O1 1.3544(15)
C3 C4 1.3846(18)
C3 C8 1.3886(19)
C6 C7 1.3733(19)
C6 N2 1.4622(18)
C7 C8 1.3654(19)
O1 C2 1.4326(17)
O7 C18 1.4335(15)
O4 C10 1.4333(16)
O8 N4 1.2186(17)
O2 N2 1.2117(16)
O3 N2 1.2117(16)
O9 N4 1.2285(17)
O5 N3 1.2183(18)
O6 N3 1.2295(19)
C10 C9 1.5096(19)
C9 N1 1.4598(18)
C17 N1 1.4524(17)
C17 C18 1.5037(19)
C2 C1 1.5097(19)
C1 N1 1.4483(17)

loop_
_cod_related_entry_id
_cod_related_entry_database
_cod_related_entry_code
1 ChemSpider 9148478
